data_7150243
loop_
_publ_author_name
'Crowley, Patrick J.'
'Fawcett, John'
'Griffith, Gerry A.'
'Moralee, Andrew C.'
'Percy, Jonathan M.'
'Salafia, Vittoria'

_publ_section_title
;
 Highly-functionalised difluorinated cyclohexane polyols via the
 Diels-Alder reaction: regiochemical control via the phenylsulfonyl
 group.
;
_journal_issue 18
_journal_name_full 'Organic &amp; biomolecular chemistry'
_journal_page_first 3297
_journal_page_last 3310
_journal_paper_doi 10.1039/b507131c
_journal_volume 3
_journal_year 2005
_chemical_formula_sum 'C17 H16 F2 O6 S'
_chemical_formula_weight 386.36
_chemical_name_systematic
;
?
;
_space_group_IT_number 14
_symmetry_cell_setting monoclinic
_symmetry_space_group_name_Hall '-P 2ybc'
_symmetry_space_group_name_H-M 'P 1 21/c 1'
_atom_sites_solution_hydrogens geom
_atom_sites_solution_primary direct
_atom_sites_solution_secondary difmap
_audit_creation_method SHELXL-97
_cell_angle_alpha 90.00
_cell_angle_beta 94.6090(10)
_cell_angle_gamma 90.00
_cell_formula_units_Z 4
_cell_length_a 9.9999(5)
_cell_length_b 8.3226(4)
_cell_length_c 19.8738(10)
_cell_measurement_reflns_used 7626
_cell_measurement_temperature 150(2)
_cell_measurement_theta_max 28.53
_cell_measurement_theta_min 2.28
_cell_volume 1648.65(14)
_computing_cell_refinement 'Bruker SMART'
_computing_data_collection 'Bruker SMART'
_computing_data_reduction 'Bruker SAINT'
_computing_molecular_graphics 'Bruker SHELXTL'
_computing_publication_material 'Bruker SHELXTL'
_computing_structure_refinement 'SHELXL-97 (Sheldrick, 1997)'
_computing_structure_solution 'SHELXS-97 (Sheldrick, 1990)'
_diffrn_ambient_temperature 150(2)
_diffrn_measured_fraction_theta_full 0.999
_diffrn_measured_fraction_theta_max 0.999
_diffrn_measurement_device_type 'CCD area detector'
_diffrn_measurement_method 'phi and omega scans'
_diffrn_radiation_monochromator graphite
_diffrn_radiation_source 'fine-focus sealed tube'
_diffrn_radiation_type MoK\a
_diffrn_radiation_wavelength 0.71073
_diffrn_reflns_av_R_equivalents 0.0194
_diffrn_reflns_av_sigmaI/netI 0.0158
_diffrn_reflns_limit_h_max 11
_diffrn_reflns_limit_h_min -11
_diffrn_reflns_limit_k_max 9
_diffrn_reflns_limit_k_min -9
_diffrn_reflns_limit_l_max 23
_diffrn_reflns_limit_l_min -23
_diffrn_reflns_number 11548
_diffrn_reflns_theta_full 25.00
_diffrn_reflns_theta_max 25.00
_diffrn_reflns_theta_min 2.04
_exptl_absorpt_coefficient_mu 0.251
_exptl_absorpt_correction_T_max 0.98
_exptl_absorpt_correction_T_min 0.83
_exptl_absorpt_correction_type empirical
_exptl_absorpt_process_details
;
absorption correction based on 9817 reflections (SADABS);
Rint 0.026 and 0.019 before
and after correction respectively.
;
_exptl_crystal_colour colourless
_exptl_crystal_density_diffrn 1.557
_exptl_crystal_density_method 'not measured'
_exptl_crystal_description block
_exptl_crystal_F_000 800
_exptl_crystal_size_max 0.33
_exptl_crystal_size_mid 0.30
_exptl_crystal_size_min 0.28
_refine_diff_density_max 0.296
_refine_diff_density_min -0.271
_refine_diff_density_rms 0.047
_refine_ls_extinction_method none
_refine_ls_goodness_of_fit_ref 1.053
_refine_ls_hydrogen_treatment mixed
_refine_ls_matrix_type full
_refine_ls_number_parameters 237
_refine_ls_number_reflns 2900
_refine_ls_number_restraints 0
_refine_ls_restrained_S_all 1.053
_refine_ls_R_factor_all 0.0336
_refine_ls_R_factor_gt 0.0309
_refine_ls_shift/su_max 0.001
_refine_ls_shift/su_mean 0.000
_refine_ls_structure_factor_coef Fsqd
_refine_ls_weighting_details 'calc w=1/[\s^2^(Fo^2^)+(0.0456P)^2^+0.5992P] where P=(Fo^2^+2Fc^2^)/3'
_refine_ls_weighting_scheme calc
_refine_ls_wR_factor_gt 0.0796
_refine_ls_wR_factor_ref 0.0816
_reflns_number_gt 2664
_reflns_number_total 2900
_reflns_threshold_expression >2sigma(I)
_cod_data_source_file b507131c.txt
_cod_data_source_block 10b
_cod_depositor_comments
;
The following automatic conversions were performed:
'_symmetry_cell_setting' value 'Monoclinic' changed to 'monoclinic'
according to '/home/saulius/struct/CIF-dictionaries/cif_core.dic'
dictionary named 'cif_core.dic' version 2.4.1 from 2010-06-29.

Automatic conversion script
Id: cif_fix_enum 1527 2010-12-29 10:47:43Z saulius 
;
_cod_original_sg_symbol_H-M P2(1)/c
_cod_database_code 7150243

loop_
_symmetry_equiv_pos_as_xyz
'x, y, z'
'-x, y+1/2, -z+1/2'
'-x, -y, -z'
'x, -y-1/2, z-1/2'

loop_
_atom_site_label
_atom_site_type_symbol
_atom_site_fract_x
_atom_site_fract_y
_atom_site_fract_z
_atom_site_U_iso_or_equiv
_atom_site_adp_type
_atom_site_occupancy
_atom_site_symmetry_multiplicity
_atom_site_calc_flag
_atom_site_refinement_flags
_atom_site_disorder_assembly
_atom_site_disorder_group
S1 S 0.75893(4) 0.94441(5) 0.03106(2) 0.02760(13) Uani 1 1 d . . .
F1 F 1.15505(9) 0.70660(11) 0.06543(4) 0.0291(2) Uani 1 1 d . . .
F2 F 1.22555(9) 0.86913(11) 0.14599(5) 0.0312(2) Uani 1 1 d . . .
O1 O 0.94200(10) 0.89791(12) 0.17059(5) 0.0212(2) Uani 1 1 d . . .
O2 O 1.14147(11) 0.78074(13) 0.28047(5) 0.0269(3) Uani 1 1 d . . .
O3 O 1.26231(10) 0.58070(12) 0.23989(5) 0.0225(2) Uani 1 1 d . . .
O4 O 1.07269(9) 0.50209(12) 0.15091(5) 0.0205(2) Uani 1 1 d . . .
O5 O 0.99060(10) 0.30276(12) 0.08778(5) 0.0244(2) Uani 1 1 d . . .
O6 O 0.86439(10) 0.51803(12) 0.09136(5) 0.0237(2) Uani 1 1 d . . .
C1 C 0.92303(14) 0.72747(17) 0.17914(7) 0.0194(3) Uani 1 1 d . . .
C2 C 1.06683(14) 0.66430(17) 0.17353(7) 0.0186(3) Uani 1 1 d . . .
C3 C 1.11639(14) 0.78543(18) 0.12014(7) 0.0223(3) Uani 1 1 d . . .
C4 C 0.99637(14) 0.89601(18) 0.10569(7) 0.0221(3) Uani 1 1 d . . .
H4 H 1.0192 1.0045 0.0883 0.027 Uiso 1 1 calc R . .
C5 C 0.89033(14) 0.80492(17) 0.06085(7) 0.0219(3) Uani 1 1 d . . .
H5 H 0.9307 0.7507 0.0224 0.026 Uiso 1 1 calc R . .
C6 C 0.84413(14) 0.68163(17) 0.11204(7) 0.0205(3) Uani 1 1 d . . .
H6 H 0.7463 0.6982 0.1169 0.025 Uiso 1 1 calc R . .
C7 C 0.85392(15) 0.68613(18) 0.24122(7) 0.0232(3) Uani 1 1 d . . .
H7A H 0.9075 0.7256 0.2813 0.035 Uiso 1 1 calc R . .
H7B H 0.8441 0.5693 0.2443 0.035 Uiso 1 1 calc R . .
H7C H 0.7651 0.7365 0.2386 0.035 Uiso 1 1 calc R . .
C8 C 1.15876(14) 0.68049(17) 0.23876(7) 0.0199(3) Uani 1 1 d . . .
C9 C 1.35924(15) 0.6032(2) 0.29833(8) 0.0287(4) Uani 1 1 d . . .
H9A H 1.3172 0.5767 0.3404 0.034 Uiso 1 1 calc R . .
H9B H 1.3892 0.7166 0.3010 0.034 Uiso 1 1 calc R . .
C10 C 1.47647(18) 0.4953(3) 0.29064(10) 0.0460(5) Uani 1 1 d . . .
H10A H 1.4468 0.3830 0.2905 0.069 Uiso 1 1 calc R . .
H10B H 1.5442 0.5126 0.3284 0.069 Uiso 1 1 calc R . .
H10C H 1.5153 0.5194 0.2480 0.069 Uiso 1 1 calc R . .
C11 C 0.97571(14) 0.43551(17) 0.10856(7) 0.0194(3) Uani 1 1 d . . .
C12 C 0.64656(15) 0.80805(18) -0.01341(7) 0.0245(3) Uani 1 1 d . . .
C13 C 0.68599(16) 0.7246(2) -0.06891(8) 0.0300(4) Uani 1 1 d . . .
H13 H 0.7740 0.7382 -0.0828 0.036 Uiso 1 1 calc R . .
C14 C 0.59705(17) 0.6217(2) -0.10401(8) 0.0337(4) Uani 1 1 d . . .
H14 H 0.6250 0.5616 -0.1410 0.040 Uiso 1 1 calc R . .
C15 C 0.46749(17) 0.6061(2) -0.08536(9) 0.0316(4) Uani 1 1 d . . .
H15 H 0.4061 0.5370 -0.1102 0.038 Uiso 1 1 calc R . .
C16 C 0.42718(16) 0.6903(2) -0.03088(9) 0.0317(4) Uani 1 1 d . . .
H16 H 0.3378 0.6801 -0.0185 0.038 Uiso 1 1 calc R . .
C17 C 0.51680(16) 0.78975(19) 0.00582(8) 0.0289(4) Uani 1 1 d . . .
H17 H 0.4896 0.8455 0.0441 0.035 Uiso 1 1 calc R . .

loop_
_atom_site_aniso_label
_atom_site_aniso_U_11
_atom_site_aniso_U_22
_atom_site_aniso_U_33
_atom_site_aniso_U_23
_atom_site_aniso_U_13
_atom_site_aniso_U_12
S1 0.0316(2) 0.0222(2) 0.0276(2) 0.00170(15) -0.00603(16) 0.00599(16)
F1 0.0295(5) 0.0370(5) 0.0217(5) 0.0023(4) 0.0081(4) 0.0051(4)
F2 0.0239(5) 0.0336(5) 0.0352(5) 0.0074(4) -0.0034(4) -0.0109(4)
O1 0.0262(5) 0.0154(5) 0.0219(5) 0.0003(4) 0.0024(4) -0.0005(4)
O2 0.0310(6) 0.0259(6) 0.0234(6) -0.0062(5) -0.0010(4) 0.0025(5)
O3 0.0201(5) 0.0253(6) 0.0214(5) -0.0021(4) -0.0033(4) 0.0017(4)
O4 0.0205(5) 0.0182(5) 0.0224(5) -0.0040(4) -0.0011(4) 0.0013(4)
O5 0.0284(6) 0.0200(6) 0.0246(6) -0.0048(4) 0.0014(4) -0.0003(4)
O6 0.0247(5) 0.0178(5) 0.0274(6) -0.0028(4) -0.0062(4) 0.0003(4)
C1 0.0214(7) 0.0145(7) 0.0221(7) -0.0003(6) 0.0011(6) 0.0006(6)
C2 0.0209(7) 0.0156(7) 0.0191(7) -0.0012(6) 0.0011(6) -0.0001(6)
C3 0.0218(7) 0.0248(8) 0.0206(7) -0.0006(6) 0.0021(6) -0.0039(6)
C4 0.0256(8) 0.0206(7) 0.0202(7) 0.0033(6) 0.0017(6) -0.0018(6)
C5 0.0232(7) 0.0205(7) 0.0217(7) 0.0014(6) -0.0003(6) 0.0027(6)
C6 0.0202(7) 0.0170(7) 0.0238(7) -0.0004(6) -0.0004(6) 0.0011(6)
C7 0.0235(7) 0.0220(8) 0.0247(8) 0.0007(6) 0.0054(6) 0.0004(6)
C8 0.0206(7) 0.0188(7) 0.0202(7) 0.0012(6) 0.0018(6) -0.0021(6)
C9 0.0253(8) 0.0362(9) 0.0230(8) -0.0019(7) -0.0070(6) -0.0011(7)
C10 0.0308(9) 0.0521(12) 0.0517(12) -0.0092(10) -0.0168(8) 0.0086(9)
C11 0.0219(7) 0.0197(8) 0.0168(7) 0.0003(6) 0.0021(6) -0.0018(6)
C12 0.0256(8) 0.0239(8) 0.0232(8) 0.0058(6) -0.0033(6) 0.0053(6)
C13 0.0226(8) 0.0402(10) 0.0269(8) 0.0002(7) 0.0012(6) 0.0033(7)
C14 0.0329(9) 0.0404(10) 0.0272(8) -0.0041(7) -0.0014(7) 0.0048(8)
C15 0.0291(8) 0.0307(9) 0.0337(9) 0.0049(7) -0.0058(7) -0.0013(7)
C16 0.0246(8) 0.0324(9) 0.0382(9) 0.0110(7) 0.0039(7) 0.0030(7)
C17 0.0312(9) 0.0293(9) 0.0269(8) 0.0048(7) 0.0060(7) 0.0095(7)

loop_
_atom_type_symbol
_atom_type_description
_atom_type_scat_dispersion_real
_atom_type_scat_dispersion_imag
_atom_type_scat_source
C C 0.0033 0.0016 'International Tables Vol C Tables 4.2.6.8 and 6.1.1.4'
H H 0.0000 0.0000 'International Tables Vol C Tables 4.2.6.8 and 6.1.1.4'
O O 0.0106 0.0060 'International Tables Vol C Tables 4.2.6.8 and 6.1.1.4'
F F 0.0171 0.0103 'International Tables Vol C Tables 4.2.6.8 and 6.1.1.4'
S S 0.1246 0.1234 'International Tables Vol C Tables 4.2.6.8 and 6.1.1.4'

loop_
_geom_angle_atom_site_label_1
_geom_angle_atom_site_label_2
_geom_angle_atom_site_label_3
_geom_angle
_geom_angle_site_symmetry_1
_geom_angle_site_symmetry_3
_geom_angle_publ_flag
C12 S1 C5 99.53(7) . . ?
C4 O1 C1 99.06(10) . . ?
C8 O3 C9 113.55(11) . . ?
C11 O4 C2 122.64(11) . . ?
C11 O6 C6 123.29(11) . . ?
O1 C1 C7 113.31(12) . . ?
O1 C1 C6 101.79(11) . . ?
C7 C1 C6 114.62(12) . . ?
O1 C1 C2 101.20(11) . . ?
C7 C1 C2 118.31(12) . . ?
C6 C1 C2 105.55(11) . . ?
O4 C2 C8 108.23(11) . . ?
O4 C2 C1 114.05(11) . . ?
C8 C2 C1 114.06(12) . . ?
O4 C2 C3 111.78(11) . . ?
C8 C2 C3 108.30(11) . . ?
C1 C2 C3 100.16(11) . . ?
F1 C3 F2 106.23(11) . . ?
F1 C3 C4 114.44(12) . . ?
F2 C3 C4 111.01(12) . . ?
F1 C3 C2 110.94(12) . . ?
F2 C3 C2 111.11(11) . . ?
C4 C3 C2 103.21(11) . . ?
O1 C4 C3 100.75(11) . . ?
O1 C4 C5 103.50(11) . . ?
C3 C4 C5 108.03(12) . . ?
C4 C5 C6 100.13(11) . . ?
C4 C5 S1 108.81(10) . . ?
C6 C5 S1 113.15(10) . . ?
O6 C6 C5 112.60(12) . . ?
O6 C6 C1 113.98(11) . . ?
C5 C6 C1 104.26(11) . . ?
O2 C8 O3 125.46(13) . . ?
O2 C8 C2 122.40(13) . . ?
O3 C8 C2 111.93(12) . . ?
O3 C9 C10 108.47(13) . . ?
O5 C11 O6 120.98(13) . . ?
O5 C11 O4 119.49(13) . . ?
O6 C11 O4 119.52(12) . . ?
C13 C12 C17 119.67(15) . . ?
C13 C12 S1 120.35(12) . . ?
C17 C12 S1 119.93(12) . . ?
C14 C13 C12 119.93(15) . . ?
C15 C14 C13 120.12(16) . . ?
C16 C15 C14 120.20(16) . . ?
C15 C16 C17 120.05(15) . . ?
C16 C17 C12 119.99(15) . . ?

loop_
_geom_bond_atom_site_label_1
_geom_bond_atom_site_label_2
_geom_bond_distance
_geom_bond_site_symmetry_2
_geom_bond_publ_flag
S1 C12 1.7810(16) . ?
S1 C5 1.8166(15) . ?
F1 C3 1.3527(17) . ?
F2 C3 1.3604(17) . ?
O1 C4 1.4394(17) . ?
O1 C1 1.4430(17) . ?
O2 C8 1.1984(18) . ?
O3 C8 1.3262(18) . ?
O3 C9 1.4637(17) . ?
O4 C11 1.3508(17) . ?
O4 C2 1.4256(17) . ?
O5 C11 1.1929(17) . ?
O6 C11 1.3291(17) . ?
O6 C6 1.4412(17) . ?
C1 C7 1.502(2) . ?
C1 C6 1.542(2) . ?
C1 C2 1.5435(19) . ?
C2 C8 1.534(2) . ?
C2 C3 1.5725(19) . ?
C3 C4 1.521(2) . ?
C4 C5 1.530(2) . ?
C5 C6 1.542(2) . ?
C9 C10 1.495(2) . ?
C12 C13 1.387(2) . ?
C12 C17 1.390(2) . ?
C13 C14 1.383(2) . ?
C14 C15 1.382(2) . ?
C15 C16 1.377(2) . ?
C16 C17 1.384(2) . ?
